data_7046990
loop_
_publ_author_name
'Haider, Wasim'
'Huch, Volker'
'Sch\"afer, Andr\'e'

_publ_section_title
;
 Lewis base complexes of sila[2]aluminocenophanes.
;
_journal_issue 31
_journal_name_full 'Dalton transactions (Cambridge, England : 2003)'
_journal_page_first 10425
_journal_page_last 10428
_journal_paper_doi 10.1039/c8dt02491j
_journal_volume 47
_journal_year 2018
_chemical_formula_moiety 'C18 H28 Al Cl O Si2'
_chemical_formula_sum 'C18 H28 Al Cl O Si2'
_chemical_formula_weight 379.01
_chemical_properties_physical Air-sensitive,Moisture-sensitive
_space_group_crystal_system triclinic
_space_group_IT_number 2
_space_group_name_Hall '-P 1'
_space_group_name_H-M_alt 'P -1'
_symmetry_space_group_name_Hall '-P 1'
_symmetry_space_group_name_H-M 'P -1'
_atom_sites_solution_hydrogens mixed
_audit_creation_method SHELXL-2014/6
_audit_update_record
;
2018-06-14 deposited with the CCDC.
2018-06-28 downloaded from the CCDC.
;
_cell_angle_alpha 71.9090(10)
_cell_angle_beta 85.5720(10)
_cell_angle_gamma 84.1350(10)
_cell_formula_units_Z 2
_cell_length_a 9.1113(2)
_cell_length_b 10.3235(2)
_cell_length_c 11.3696(2)
_cell_measurement_reflns_used 5453
_cell_measurement_temperature 152(2)
_cell_measurement_theta_max 33.19
_cell_measurement_theta_min 3.19
_cell_volume 1010.07(4)
_computing_cell_refinement 'Bruker SAINT'
_computing_data_collection 'Bruker APEX2'
_computing_data_reduction 'Bruker SAINT'
_computing_molecular_graphics 'Bruker SHELXTL'
_computing_publication_material 'Bruker SHELXTL'
_computing_structure_refinement 'SHELXL-2014/6 (Sheldrick, 2014)'
_computing_structure_solution 'SHELXS-97 (Sheldrick 2008)'
_diffrn_ambient_temperature 152(2)
_diffrn_measured_fraction_theta_full 1.000
_diffrn_measured_fraction_theta_max 0.973
_diffrn_measurement_device_type 'Bruker APEX-II CCD'
_diffrn_measurement_method '\f and \w scans'
_diffrn_radiation_type MoK\a
_diffrn_radiation_wavelength 0.71073
_diffrn_reflns_av_R_equivalents 0.0202
_diffrn_reflns_av_unetI/netI 0.0191
_diffrn_reflns_Laue_measured_fraction_full 1.000
_diffrn_reflns_Laue_measured_fraction_max 0.973
_diffrn_reflns_limit_h_max 14
_diffrn_reflns_limit_h_min -14
_diffrn_reflns_limit_k_max 15
_diffrn_reflns_limit_k_min -15
_diffrn_reflns_limit_l_max 17
_diffrn_reflns_limit_l_min -17
_diffrn_reflns_number 28872
_diffrn_reflns_point_group_measured_fraction_full 1.000
_diffrn_reflns_point_group_measured_fraction_max 0.973
_diffrn_reflns_theta_full 25.242
_diffrn_reflns_theta_max 33.260
_diffrn_reflns_theta_min 1.886
_exptl_absorpt_coefficient_mu 0.353
_exptl_absorpt_correction_T_max 0.7465
_exptl_absorpt_correction_T_min 0.7228
_exptl_absorpt_correction_type multi-scan
_exptl_absorpt_process_details
; 
 SADABS 2016/2: Krause, L., Herbst-Irmer, R., Sheldrick G.M. & Stalke D., 
 J. Appl. Cryst. 48 (2015) 3-10 
;
_exptl_crystal_colour colourless
_exptl_crystal_density_diffrn 1.246
_exptl_crystal_description block
_exptl_crystal_F_000 404
_exptl_crystal_recrystallization_method 'Re-crystallisation from solvent'
_exptl_crystal_size_max 0.450
_exptl_crystal_size_mid 0.371
_exptl_crystal_size_min 0.340
_refine_diff_density_max 0.478
_refine_diff_density_min -0.540
_refine_diff_density_rms 0.055
_refine_ls_extinction_method none
_refine_ls_goodness_of_fit_ref 1.034
_refine_ls_hydrogen_treatment mixed
_refine_ls_matrix_type full
_refine_ls_number_parameters 307
_refine_ls_number_reflns 7554
_refine_ls_number_restraints 51
_refine_ls_restrained_S_all 1.072
_refine_ls_R_factor_all 0.0361
_refine_ls_R_factor_gt 0.0305
_refine_ls_shift/su_max 0.001
_refine_ls_shift/su_mean 0.000
_refine_ls_structure_factor_coef Fsqd
_refine_ls_weighting_details 'w=1/[\s^2^(Fo^2^)+(0.0466P)^2^+0.3418P] where P=(Fo^2^+2Fc^2^)/3'
_refine_ls_weighting_scheme calc
_refine_ls_wR_factor_gt 0.0876
_refine_ls_wR_factor_ref 0.0914
_reflns_Friedel_coverage 0.000
_reflns_number_gt 6614
_reflns_number_total 7554
_reflns_threshold_expression 'I > 2\s(I)'
_cod_data_source_file c8dt02491j2.cif
_cod_data_source_block sh3834
_cod_depositor_comments 'Adding full bibliography for 7046987--7046991.cif.'
_cod_database_code 7046990
_shelx_space_group_comment
; 
The symmetry employed for this shelxl refinement is uniquely defined 
by the following loop, which should always be used as a source of 
symmetry information in preference to the above space-group names. 
They are only intended as comments. 
;
_shelx_estimated_absorpt_t_min 0.857
_shelx_estimated_absorpt_t_max 0.889
_shelxl_version_number 2014/6

loop_
_space_group_symop_operation_xyz
'x, y, z'
'-x, -y, -z'

loop_
_atom_site_label
_atom_site_type_symbol
_atom_site_fract_x
_atom_site_fract_y
_atom_site_fract_z
_atom_site_U_iso_or_equiv
_atom_site_adp_type
_atom_site_occupancy
_atom_site_site_symmetry_order
_atom_site_calc_flag
_atom_site_refinement_flags_posn
_atom_site_refinement_flags_adp
_atom_site_refinement_flags_occupancy
_atom_site_disorder_assembly
_atom_site_disorder_group
Si1 Si 0.11599(3) 0.72238(3) 0.64950(3) 0.01862(6) Uani 1 1 d . . . . .
Si2 Si 0.19488(3) 0.48881(3) 0.71940(3) 0.01778(6) Uani 1 1 d . . . . .
Al1 Al 0.43453(3) 0.73780(3) 0.72916(3) 0.01528(6) Uani 1 1 d . . . . .
Cl Cl 0.53863(3) 0.78838(3) 0.54859(2) 0.02458(6) Uani 1 1 d . . . . .
C1 C 0.22323(11) 0.80964(9) 0.73564(9) 0.01843(16) Uani 1 1 d . . . . .
C2 C 0.17880(12) 0.77527(11) 0.86855(10) 0.02236(18) Uani 1 1 d . . . . .
C3 C 0.14105(15) 0.89253(13) 0.89920(12) 0.0312(2) Uani 1 1 d . . . . .
C4 C 0.15720(16) 1.00645(12) 0.79061(13) 0.0331(3) Uani 1 1 d . . . . .
C5 C 0.20492(12) 0.95973(10) 0.69307(11) 0.02330(19) Uani 1 1 d . . . . .
C6 C -0.08556(14) 0.75570(15) 0.68446(16) 0.0366(3) Uani 1 1 d . . . . .
C7 C 0.15345(15) 0.79562(13) 0.47813(11) 0.0289(2) Uani 1 1 d . . . . .
C8 C 0.39386(11) 0.47477(9) 0.75300(9) 0.01791(16) Uani 1 1 d . . . . .
C9 C 0.46332(11) 0.53958(9) 0.83186(9) 0.01728(16) Uani 1 1 d . . . . .
C10 C 0.62043(11) 0.49643(10) 0.82667(9) 0.02114(18) Uani 1 1 d . . . . .
C11 C 0.64567(13) 0.42326(12) 0.74467(11) 0.0267(2) Uani 1 1 d . . . . .
C12 C 0.50780(12) 0.41087(12) 0.69892(11) 0.0252(2) Uani 1 1 d . . . . .
C13 C 0.08083(15) 0.40463(13) 0.86283(12) 0.0309(2) Uani 1 1 d . . . . .
C14 C 0.17432(15) 0.40343(13) 0.59922(12) 0.0300(2) Uani 1 1 d . . . . .
O1 O 0.53935(9) 0.83442(7) 0.80412(7) 0.02148(14) Uani 1 1 d . . . . .
C15 C 0.56633(18) 0.79847(14) 0.93601(11) 0.0361(3) Uani 1 1 d D . . . .
H15A H 0.5994 0.7003 0.9705 0.043 Uiso 0.660(8) 1 calc R U P A 1
H15B H 0.4768 0.8199 0.9839 0.043 Uiso 0.660(8) 1 calc R U P A 1
H15C H 0.4713 0.7877 0.9850 0.043 Uiso 0.340(8) 1 calc R U P A 2
H15D H 0.6275 0.7104 0.9621 0.043 Uiso 0.340(8) 1 calc R U P A 2
C16A C 0.6872(3) 0.8878(3) 0.9363(3) 0.0329(5) Uani 0.660(8) 1 d D U P A 1
H16A H 0.7850 0.8460 0.9168 0.040 Uiso 0.660(8) 1 calc R U P A 1
H16B H 0.6890 0.9036 1.0177 0.040 Uiso 0.660(8) 1 calc R U P A 1
C17A C 0.6461(6) 1.0217(3) 0.8346(3) 0.0463(8) Uani 0.660(8) 1 d D U P A 1
H17A H 0.5730 1.0817 0.8667 0.056 Uiso 0.660(8) 1 calc R U P A 1
H17B H 0.7345 1.0717 0.7997 0.056 Uiso 0.660(8) 1 calc R U P A 1
C16B C 0.6421(10) 0.9054(6) 0.9589(5) 0.0438(11) Uani 0.340(8) 1 d D U P A 2
H16C H 0.7294 0.8658 1.0087 0.053 Uiso 0.340(8) 1 calc R U P A 2
H16D H 0.5751 0.9584 1.0031 0.053 Uiso 0.340(8) 1 calc R U P A 2
C17B C 0.6879(6) 0.9943(7) 0.8317(5) 0.0305(10) Uani 0.340(8) 1 d D U P A 2
H17C H 0.7911 0.9672 0.8095 0.037 Uiso 0.340(8) 1 calc R U P A 2
H17D H 0.6809 1.0914 0.8293 0.037 Uiso 0.340(8) 1 calc R U P A 2
C18 C 0.58199(14) 0.97412(11) 0.74064(11) 0.0286(2) Uani 1 1 d D . . . .
H18A H 0.4945 1.0353 0.7061 0.034 Uiso 0.660(8) 1 calc R U P A 1
H18B H 0.6556 0.9737 0.6720 0.034 Uiso 0.660(8) 1 calc R U P A 1
H18C H 0.4951 1.0420 0.7293 0.034 Uiso 0.340(8) 1 calc R U P A 2
H18D H 0.6326 0.9806 0.6590 0.034 Uiso 0.340(8) 1 calc R U P A 2
H1 H 0.1737(18) 0.6869(17) 0.9246(15) 0.033(4) Uiso 1 1 d . . . . .
H2 H 0.110(2) 0.8964(19) 0.9769(18) 0.047(5) Uiso 1 1 d . . . . .
H3 H 0.1361(19) 1.0988(18) 0.7853(16) 0.040(4) Uiso 1 1 d . . . . .
H4 H 0.2262(18) 1.0130(16) 0.6108(15) 0.033(4) Uiso 1 1 d . . . . .
H6A H -0.142(3) 0.712(2) 0.650(2) 0.071(7) Uiso 1 1 d . . . . .
H6B H -0.113(3) 0.843(3) 0.667(2) 0.071(7) Uiso 1 1 d . . . . .
H6C H -0.102(2) 0.714(2) 0.768(2) 0.062(6) Uiso 1 1 d . . . . .
H7A H 0.130(2) 0.892(2) 0.4515(18) 0.050(5) Uiso 1 1 d . . . . .
H7B H 0.100(2) 0.760(2) 0.4366(18) 0.053(5) Uiso 1 1 d . . . . .
H7C H 0.246(2) 0.7818(19) 0.4546(17) 0.046(5) Uiso 1 1 d . . . . .
H9 H 0.4147(18) 0.5477(16) 0.9036(15) 0.030(4) Uiso 1 1 d . . . . .
H10 H 0.6884(18) 0.5230(16) 0.8666(14) 0.029(4) Uiso 1 1 d . . . . .
H11 H 0.740(2) 0.3894(18) 0.7158(16) 0.041(5) Uiso 1 1 d . . . . .
H12 H 0.4962(18) 0.3716(16) 0.6374(15) 0.030(4) Uiso 1 1 d . . . . .
H13A H 0.102(2) 0.308(2) 0.8909(18) 0.050(5) Uiso 1 1 d . . . . .
H13B H -0.015(2) 0.419(2) 0.846(2) 0.060(6) Uiso 1 1 d . . . . .
H13C H 0.0922(19) 0.4365(17) 0.9294(16) 0.037(4) Uiso 1 1 d . . . . .
H14A H 0.071(2) 0.4077(19) 0.5818(18) 0.050(5) Uiso 1 1 d . . . . .
H14B H 0.227(2) 0.4482(18) 0.5222(17) 0.042(5) Uiso 1 1 d . . . . .
H14C H 0.211(2) 0.308(2) 0.6282(17) 0.047(5) Uiso 1 1 d . . . . .

loop_
_atom_site_aniso_label
_atom_site_aniso_U_11
_atom_site_aniso_U_22
_atom_site_aniso_U_33
_atom_site_aniso_U_23
_atom_site_aniso_U_13
_atom_site_aniso_U_12
Si1 0.01426(12) 0.01725(12) 0.02312(13) -0.00405(9) -0.00135(9) -0.00198(9)
Si2 0.01695(12) 0.01617(11) 0.02035(12) -0.00492(9) -0.00087(9) -0.00403(9)
Al1 0.01585(13) 0.01561(12) 0.01389(12) -0.00320(9) -0.00089(9) -0.00310(9)
Cl 0.02461(12) 0.03024(12) 0.01714(10) -0.00476(9) 0.00173(8) -0.00416(9)
C1 0.0186(4) 0.0159(4) 0.0198(4) -0.0045(3) 0.0013(3) -0.0020(3)
C2 0.0224(5) 0.0221(4) 0.0220(4) -0.0067(3) 0.0039(3) -0.0032(3)
C3 0.0346(6) 0.0324(6) 0.0310(5) -0.0180(5) 0.0050(5) -0.0022(5)
C4 0.0395(7) 0.0210(5) 0.0419(7) -0.0151(5) -0.0010(5) -0.0001(4)
C5 0.0236(5) 0.0163(4) 0.0284(5) -0.0040(3) -0.0028(4) -0.0020(3)
C6 0.0168(5) 0.0344(6) 0.0577(9) -0.0139(6) 0.0007(5) -0.0002(4)
C7 0.0308(6) 0.0310(5) 0.0229(5) -0.0022(4) -0.0076(4) -0.0081(4)
C8 0.0187(4) 0.0156(4) 0.0193(4) -0.0046(3) -0.0015(3) -0.0022(3)
C9 0.0186(4) 0.0166(4) 0.0157(4) -0.0036(3) -0.0012(3) -0.0013(3)
C10 0.0181(4) 0.0221(4) 0.0214(4) -0.0032(3) -0.0040(3) -0.0018(3)
C11 0.0196(5) 0.0298(5) 0.0309(5) -0.0114(4) -0.0009(4) 0.0030(4)
C12 0.0228(5) 0.0267(5) 0.0298(5) -0.0147(4) -0.0018(4) 0.0009(4)
C13 0.0283(6) 0.0283(5) 0.0313(6) -0.0023(4) 0.0067(4) -0.0085(4)
C14 0.0329(6) 0.0298(5) 0.0331(6) -0.0157(5) -0.0067(5) -0.0057(5)
O1 0.0280(4) 0.0191(3) 0.0175(3) -0.0030(2) -0.0045(3) -0.0088(3)
C15 0.0562(8) 0.0378(6) 0.0176(4) -0.0067(4) -0.0063(5) -0.0209(6)
C16A 0.0386(13) 0.0431(11) 0.0252(9) -0.0199(8) -0.0037(8) -0.0098(9)
C17A 0.081(2) 0.0311(13) 0.0352(10) -0.0166(9) 0.0020(14) -0.0248(14)
C16B 0.070(3) 0.0357(18) 0.035(2) -0.0197(15) -0.0109(19) -0.011(2)
C17B 0.035(2) 0.030(2) 0.0364(16) -0.0223(14) 0.0009(15) -0.0101(15)
C18 0.0314(6) 0.0192(4) 0.0332(5) -0.0016(4) -0.0063(4) -0.0101(4)

loop_
_atom_type_symbol
_atom_type_description
_atom_type_scat_dispersion_real
_atom_type_scat_dispersion_imag
_atom_type_scat_source
C C 0.0033 0.0016 'International Tables Vol C Tables 4.2.6.8 and 6.1.1.4'
H H 0.0000 0.0000 'International Tables Vol C Tables 4.2.6.8 and 6.1.1.4'
Al Al 0.0645 0.0514 'International Tables Vol C Tables 4.2.6.8 and 6.1.1.4'
Si Si 0.0817 0.0704 'International Tables Vol C Tables 4.2.6.8 and 6.1.1.4'
O O 0.0106 0.0060 'International Tables Vol C Tables 4.2.6.8 and 6.1.1.4'
Cl Cl 0.1484 0.1585 'International Tables Vol C Tables 4.2.6.8 and 6.1.1.4'

loop_
_geom_angle_atom_site_label_1
_geom_angle_atom_site_label_2
_geom_angle_atom_site_label_3
_geom_angle
C6 Si1 C7 108.27(7)
C6 Si1 C1 108.46(6)
C7 Si1 C1 110.09(5)
C6 Si1 Si2 112.24(5)
C7 Si1 Si2 111.26(4)
C1 Si1 Si2 106.47(3)
C8 Si2 C14 108.98(5)
C8 Si2 C13 111.06(5)
C14 Si2 C13 109.06(6)
C8 Si2 Si1 107.43(3)
C14 Si2 Si1 111.44(4)
C13 Si2 Si1 108.88(4)
O1 Al1 C1 106.57(4)
O1 Al1 C9 106.11(4)
C1 Al1 C9 111.32(4)
O1 Al1 Cl 101.07(3)
C1 Al1 Cl 114.67(3)
C9 Al1 Cl 115.74(3)
C5 C1 C2 103.23(8)
C5 C1 Si1 115.16(7)
C2 C1 Si1 112.93(7)
C5 C1 Al1 112.30(7)
C2 C1 Al1 105.36(7)
Si1 C1 Al1 107.49(5)
C3 C2 C1 109.66(10)
C3 C2 H1 124.0(10)
C1 C2 H1 126.3(10)
C2 C3 C4 108.56(10)
C2 C3 H2 125.2(12)
C4 C3 H2 126.3(12)
C5 C4 C3 109.07(10)
C5 C4 H3 124.7(11)
C3 C4 H3 126.2(11)
C4 C5 C1 109.48(10)
C4 C5 H4 126.9(10)
C1 C5 H4 123.6(10)
Si1 C6 H6A 112.6(15)
Si1 C6 H6B 112.2(15)
H6A C6 H6B 113(2)
Si1 C6 H6C 106.5(14)
H6A C6 H6C 102.9(19)
H6B C6 H6C 109.1(19)
Si1 C7 H7A 110.9(12)
Si1 C7 H7B 111.2(13)
H7A C7 H7B 107.5(17)
Si1 C7 H7C 113.3(12)
H7A C7 H7C 106.4(16)
H7B C7 H7C 107.1(17)
C12 C8 C9 106.38(9)
C12 C8 Si2 125.66(8)
C9 C8 Si2 127.72(7)
C10 C9 C8 105.68(8)
C10 C9 Al1 108.04(7)
C8 C9 Al1 100.06(6)
C10 C9 H9 121.9(10)
C8 C9 H9 120.1(10)
Al1 C9 H9 97.7(10)
C11 C10 C9 108.72(9)
C11 C10 H10 127.5(10)
C9 C10 H10 123.5(10)
C10 C11 C12 108.77(10)
C10 C11 H11 127.4(10)
C12 C11 H11 123.7(10)
C8 C12 C11 110.18(9)
C8 C12 H12 124.3(10)
C11 C12 H12 125.4(10)
Si2 C13 H13A 112.5(12)
Si2 C13 H13B 109.5(14)
H13A C13 H13B 106.0(17)
Si2 C13 H13C 114.0(11)
H13A C13 H13C 107.0(15)
H13B C13 H13C 107.3(17)
Si2 C14 H14A 110.3(11)
Si2 C14 H14B 111.1(10)
H14A C14 H14B 107.6(15)
Si2 C14 H14C 110.3(11)
H14A C14 H14C 108.2(15)
H14B C14 H14C 109.3(15)
C15 O1 C18 109.34(8)
C15 O1 Al1 126.52(7)
C18 O1 Al1 123.15(6)
C16B C15 O1 109.7(2)
O1 C15 C16A 102.34(13)
O1 C15 H15A 111.3
C16A C15 H15A 111.3
O1 C15 H15B 111.3
C16A C15 H15B 111.3
H15A C15 H15B 109.2
C16B C15 H15C 109.7
O1 C15 H15C 109.7
C16B C15 H15D 109.7
O1 C15 H15D 109.7
H15C C15 H15D 108.2
C15 C16A C17A 103.8(3)
C15 C16A H16A 111.0
C17A C16A H16A 111.0
C15 C16A H16B 111.0
C17A C16A H16B 111.0
H16A C16A H16B 109.0
C18 C17A C16A 103.0(2)
C18 C17A H17A 111.2
C16A C17A H17A 111.2
C18 C17A H17B 111.2
C16A C17A H17B 111.2
H17A C17A H17B 109.1
C15 C16B C17B 104.4(4)
C15 C16B H16C 110.9
C17B C16B H16C 110.9
C15 C16B H16D 110.9
C17B C16B H16D 110.9
H16C C16B H16D 108.9
C16B C17B C18 107.0(4)
C16B C17B H17C 110.3
C18 C17B H17C 110.3
C16B C17B H17D 110.3
C18 C17B H17D 110.3
H17C C17B H17D 108.6
O1 C18 C17A 106.94(15)
O1 C18 C17B 102.0(3)
O1 C18 H18A 110.3
C17A C18 H18A 110.3
O1 C18 H18B 110.3
C17A C18 H18B 110.3
H18A C18 H18B 108.6
O1 C18 H18C 111.4
C17B C18 H18C 111.4
O1 C18 H18D 111.4
C17B C18 H18D 111.4
H18C C18 H18D 109.2

loop_
_geom_bond_atom_site_label_1
_geom_bond_atom_site_label_2
_geom_bond_distance
Si1 C6 1.8685(13)
Si1 C7 1.8760(12)
Si1 C1 1.8976(10)
Si1 Si2 2.3465(4)
Si2 C8 1.8635(10)
Si2 C14 1.8709(12)
Si2 C13 1.8807(12)
Al1 O1 1.8660(8)
Al1 C1 1.9955(10)
Al1 C9 2.0182(9)
Al1 Cl 2.1265(4)
C1 C5 1.4686(14)
C1 C2 1.4749(14)
C2 C3 1.3651(15)
C2 H1 0.940(17)
C3 C4 1.4265(19)
C3 H2 0.918(19)
C4 C5 1.3663(17)
C4 H3 0.937(18)
C5 H4 0.943(16)
C6 H6A 0.89(2)
C6 H6B 0.88(2)
C6 H6C 0.92(2)
C7 H7A 0.95(2)
C7 H7B 0.88(2)
C7 H7C 0.88(2)
C8 C12 1.3799(14)
C8 C9 1.4829(13)
C9 C10 1.4575(14)
C9 H9 0.921(16)
C10 C11 1.3644(16)
C10 H10 0.905(16)
C11 C12 1.4283(16)
C11 H11 0.969(18)
C12 H12 0.928(16)
C13 H13A 0.95(2)
C13 H13B 0.90(2)
C13 H13C 0.930(18)
C14 H14A 0.97(2)
C14 H14B 0.970(18)
C14 H14C 0.968(19)
O1 C15 1.4627(13)
O1 C18 1.4753(13)
C15 C16B 1.457(5)
C15 C16A 1.508(3)
C15 H15A 0.9900
C15 H15B 0.9900
C15 H15C 0.9900
C15 H15D 0.9900
C16A C17A 1.535(4)
C16A H16A 0.9900
C16A H16B 0.9900
C17A C18 1.485(3)
C17A H17A 0.9900
C17A H17B 0.9900
C16B C17B 1.506(6)
C16B H16C 0.9900
C16B H16D 0.9900
C17B C18 1.541(5)
C17B H17C 0.9900
C17B H17D 0.9900
C18 H18A 0.9900
C18 H18B 0.9900
C18 H18C 0.9900
C18 H18D 0.9900
